data_7048791
loop_
_publ_author_name
'Zhang, Congcong'
'Hou, Guohua'
'Zi, Guofu'
'Walter, Marc D.'

_publ_section_title
;
 A base-free terminal thorium phosphinidene metallocene and its reactivity
 toward selected organic molecules.
;
_journal_issue 7
_journal_name_full 'Dalton transactions (Cambridge, England : 2003)'
_journal_page_first 2377
_journal_page_last 2387
_journal_paper_doi 10.1039/c9dt00012g
_journal_volume 48
_journal_year 2019
_chemical_formula_moiety 'C46 H68 Se2 Th'
_chemical_formula_sum 'C46 H68 Se2 Th'
_chemical_formula_weight 1010.96
_space_group_crystal_system monoclinic
_space_group_IT_number 15
_space_group_name_Hall '-C 2yc'
_space_group_name_H-M_alt 'C 1 2/c 1'
_symmetry_space_group_name_Hall '-C 2yc'
_symmetry_space_group_name_H-M 'C 1 2/c 1'
_atom_sites_solution_hydrogens geom
_audit_creation_method SHELXL-2013
_audit_update_record
;
2018-12-06 deposited with the CCDC.
2019-01-23 downloaded from the CCDC.
;
_cell_angle_alpha 90
_cell_angle_beta 104.794(3)
_cell_angle_gamma 90
_cell_formula_units_Z 8
_cell_length_a 22.726(6)
_cell_length_b 20.038(5)
_cell_length_c 19.906(5)
_cell_measurement_reflns_used 9667
_cell_measurement_temperature 100(2)
_cell_measurement_theta_max 27.50
_cell_measurement_theta_min 2.29
_cell_volume 8764(4)
_computing_cell_refinement 'Bruker SAINT'
_computing_data_collection 'Bruker APEX2'
_computing_data_reduction 'Bruker SAINT'
_computing_molecular_graphics 'Bruker SHELXTL'
_computing_publication_material 'Bruker SHELXTL'
_computing_structure_refinement 'SHELXL-2013 (Sheldrick, 2013)'
_computing_structure_solution 'SHELXS-97 (Sheldrick 2008)'
_diffrn_ambient_temperature 100(2)
_diffrn_measured_fraction_theta_full 0.999
_diffrn_measured_fraction_theta_max 0.995
_diffrn_measurement_device_type 'Bruker APEX-II CCD'
_diffrn_measurement_method '\f and \w scans'
_diffrn_radiation_type MoK\a
_diffrn_radiation_wavelength 0.71073
_diffrn_reflns_av_R_equivalents 0.0440
_diffrn_reflns_av_unetI/netI 0.0500
_diffrn_reflns_Laue_measured_fraction_full 0.999
_diffrn_reflns_Laue_measured_fraction_max 0.995
_diffrn_reflns_limit_h_max 26
_diffrn_reflns_limit_h_min -29
_diffrn_reflns_limit_k_max 26
_diffrn_reflns_limit_k_min -15
_diffrn_reflns_limit_l_max 24
_diffrn_reflns_limit_l_min -25
_diffrn_reflns_number 29514
_diffrn_reflns_point_group_measured_fraction_full 0.999
_diffrn_reflns_point_group_measured_fraction_max 0.995
_diffrn_reflns_theta_full 25.242
_diffrn_reflns_theta_max 27.566
_diffrn_reflns_theta_min 1.584
_exptl_absorpt_coefficient_mu 5.093
_exptl_absorpt_correction_T_max 0.75
_exptl_absorpt_correction_T_min 0.59
_exptl_absorpt_correction_type multi-scan
_exptl_absorpt_process_details SADABS
_exptl_crystal_colour yellow
_exptl_crystal_density_diffrn 1.532
_exptl_crystal_description block
_exptl_crystal_F_000 4016
_exptl_crystal_size_max 0.300
_exptl_crystal_size_mid 0.250
_exptl_crystal_size_min 0.200
_refine_diff_density_max 0.797
_refine_diff_density_min -0.541
_refine_diff_density_rms 0.122
_refine_ls_extinction_method none
_refine_ls_goodness_of_fit_ref 1.025
_refine_ls_hydrogen_treatment constr
_refine_ls_matrix_type full
_refine_ls_number_parameters 460
_refine_ls_number_reflns 10086
_refine_ls_number_restraints 0
_refine_ls_restrained_S_all 1.025
_refine_ls_R_factor_all 0.0353
_refine_ls_R_factor_gt 0.0272
_refine_ls_shift/su_max 0.001
_refine_ls_shift/su_mean 0.000
_refine_ls_structure_factor_coef Fsqd
_refine_ls_weighting_details 'w=1/[\s^2^(Fo^2^)+(0.0143P)^2^+2.1978P] where P=(Fo^2^+2Fc^2^)/3'
_refine_ls_weighting_scheme calc
_refine_ls_wR_factor_gt 0.0554
_refine_ls_wR_factor_ref 0.0577
_reflns_Friedel_coverage 0.000
_reflns_number_gt 8665
_reflns_number_total 10086
_reflns_threshold_expression 'I > 2\s(I)'
_cod_data_source_file c9dt00012g2.cif
_cod_data_source_block compound3
_cod_depositor_comments
;
The following automatic conversions were performed:

'_exptl_absorpt_correction_type' value 'Multi-scan' changed to
'multi-scan' according to
/home/data/users/saulius/crontab/automatic-downloads/rss-feeds/RSC/lib/dictionaries/cif_core.dic
dictionary named 'cif_core.dic' version 2.4.2 from 2011-04-26.

Automatic conversion script
Id: cif_fix_values 4973 2017-02-22 13:04:09Z antanas 

 Adding full bibliography for 7048788--7048794.cif.
;
_cod_database_code 7048791
_shelx_space_group_comment
; 
The symmetry employed for this shelxl refinement is uniquely defined 
by the following loop, which should always be used as a source of 
symmetry information in preference to the above space-group names. 
They are only intended as comments. 
;
_shelx_estimated_absorpt_t_min 0.310
_shelx_estimated_absorpt_t_max 0.429
_shelxl_version_number 2013-4

loop_
_space_group_symop_operation_xyz
'x, y, z'
'-x, y, -z+1/2'
'x+1/2, y+1/2, z'
'-x+1/2, y+1/2, -z+1/2'
'-x, -y, -z'
'x, -y, z-1/2'
'-x+1/2, -y+1/2, -z'
'x+1/2, -y+1/2, z-1/2'

loop_
_atom_site_label
_atom_site_type_symbol
_atom_site_fract_x
_atom_site_fract_y
_atom_site_fract_z
_atom_site_U_iso_or_equiv
_atom_site_adp_type
_atom_site_occupancy
_atom_site_site_symmetry_order
_atom_site_calc_flag
_atom_site_refinement_flags_posn
_atom_site_refinement_flags_adp
C1 C 0.38617(13) 0.08564(16) 0.38759(15) 0.0098(6) Uani 1 1 d . .
C2 C 0.35387(13) 0.14811(16) 0.38796(14) 0.0101(6) Uani 1 1 d . .
C3 C 0.32604(13) 0.14353(15) 0.44476(14) 0.0090(6) Uani 1 1 d . .
H3 H 0.3008 0.1770 0.4565 0.011 Uiso 1 1 calc R U
C4 C 0.34100(13) 0.08299(16) 0.48092(15) 0.0105(6) Uani 1 1 d . .
C5 C 0.37502(13) 0.04621(15) 0.44313(15) 0.0098(6) Uani 1 1 d . .
H5 H 0.3886 0.0016 0.4532 0.012 Uiso 1 1 calc R U
C6 C 0.43482(13) 0.06289(16) 0.35022(15) 0.0111(6) Uani 1 1 d . .
C7 C 0.48933(13) 0.11130(17) 0.36732(16) 0.0161(7) Uani 1 1 d . .
H7A H 0.5034 0.1171 0.4178 0.024 Uiso 1 1 calc R U
H7B H 0.4768 0.1546 0.3454 0.024 Uiso 1 1 calc R U
H7C H 0.5225 0.0930 0.3496 0.024 Uiso 1 1 calc R U
C8 C 0.46155(14) -0.00507(16) 0.37854(16) 0.0133(6) Uani 1 1 d . .
H8A H 0.4909 -0.0197 0.3531 0.020 Uiso 1 1 calc R U
H8B H 0.4287 -0.0380 0.3725 0.020 Uiso 1 1 calc R U
H8C H 0.4820 -0.0008 0.4280 0.020 Uiso 1 1 calc R U
C9 C 0.41071(14) 0.05507(18) 0.27158(15) 0.0170(7) Uani 1 1 d . .
H9A H 0.4440 0.0416 0.2515 0.026 Uiso 1 1 calc R U
H9B H 0.3938 0.0977 0.2513 0.026 Uiso 1 1 calc R U
H9C H 0.3788 0.0209 0.2615 0.026 Uiso 1 1 calc R U
C10 C 0.36133(13) 0.21771(16) 0.35844(15) 0.0115(6) Uani 1 1 d . .
C11 C 0.37140(14) 0.21963(17) 0.28486(15) 0.0161(7) Uani 1 1 d . .
H11A H 0.3396 0.1934 0.2533 0.024 Uiso 1 1 calc R U
H11B H 0.4114 0.2007 0.2859 0.024 Uiso 1 1 calc R U
H11C H 0.3696 0.2659 0.2686 0.024 Uiso 1 1 calc R U
C12 C 0.30505(14) 0.26206(16) 0.35700(16) 0.0163(7) Uani 1 1 d . .
H12A H 0.3104 0.3058 0.3372 0.024 Uiso 1 1 calc R U
H12B H 0.3008 0.2679 0.4044 0.024 Uiso 1 1 calc R U
H12C H 0.2684 0.2406 0.3284 0.024 Uiso 1 1 calc R U
C13 C 0.41553(14) 0.25208(17) 0.40956(16) 0.0162(7) Uani 1 1 d . .
H13A H 0.4528 0.2267 0.4118 0.024 Uiso 1 1 calc R U
H13B H 0.4080 0.2538 0.4559 0.024 Uiso 1 1 calc R U
H13C H 0.4201 0.2975 0.3935 0.024 Uiso 1 1 calc R U
C14 C 0.34436(14) 0.07319(16) 0.55860(15) 0.0118(6) Uani 1 1 d . .
C15 C 0.28708(14) 0.09783(18) 0.57848(15) 0.0157(7) Uani 1 1 d . .
H15A H 0.2523 0.0701 0.5555 0.024 Uiso 1 1 calc R U
H15B H 0.2790 0.1443 0.5637 0.024 Uiso 1 1 calc R U
H15C H 0.2934 0.0949 0.6290 0.024 Uiso 1 1 calc R U
C16 C 0.39863(14) 0.11766(18) 0.59607(15) 0.0174(7) Uani 1 1 d . .
H16A H 0.4066 0.1112 0.6464 0.026 Uiso 1 1 calc R U
H16B H 0.3887 0.1646 0.5848 0.026 Uiso 1 1 calc R U
H16C H 0.4349 0.1053 0.5807 0.026 Uiso 1 1 calc R U
C17 C 0.35960(14) 0.00145(17) 0.58206(15) 0.0157(7) Uani 1 1 d . .
H17A H 0.3274 -0.0283 0.5565 0.024 Uiso 1 1 calc R U
H17B H 0.3628 -0.0022 0.6320 0.024 Uiso 1 1 calc R U
H17C H 0.3984 -0.0113 0.5728 0.024 Uiso 1 1 calc R U
C18 C 0.14482(13) 0.03870(15) 0.24059(15) 0.0109(6) Uani 1 1 d . .
C19 C 0.17265(13) 0.10077(15) 0.22743(15) 0.0104(6) Uani 1 1 d . .
C20 C 0.17198(13) 0.14392(16) 0.28446(14) 0.0103(6) Uani 1 1 d . .
H20 H 0.1885 0.1877 0.2902 0.012 Uiso 1 1 calc R U
C21 C 0.14339(13) 0.11251(16) 0.33097(15) 0.0107(6) Uani 1 1 d . .
C22 C 0.12871(13) 0.04789(16) 0.30531(15) 0.0108(6) Uani 1 1 d . .
H22 H 0.1106 0.0147 0.3276 0.013 Uiso 1 1 calc R U
C23 C 0.11444(13) -0.01895(16) 0.19252(15) 0.0122(7) Uani 1 1 d . .
C24 C 0.14745(15) -0.04417(16) 0.13923(16) 0.0170(7) Uani 1 1 d . .
H24A H 0.1223 -0.0779 0.1095 0.025 Uiso 1 1 calc R U
H24B H 0.1865 -0.0640 0.1636 0.025 Uiso 1 1 calc R U
H24C H 0.1546 -0.0068 0.1106 0.025 Uiso 1 1 calc R U
C25 C 0.05056(14) 0.00673(18) 0.15453(16) 0.0186(7) Uani 1 1 d . .
H25A H 0.0546 0.0463 0.1271 0.028 Uiso 1 1 calc R U
H25B H 0.0279 0.0184 0.1887 0.028 Uiso 1 1 calc R U
H25C H 0.0286 -0.0282 0.1236 0.028 Uiso 1 1 calc R U
C26 C 0.10498(15) -0.08046(17) 0.23553(16) 0.0179(7) Uani 1 1 d . .
H26A H 0.0854 -0.1162 0.2041 0.027 Uiso 1 1 calc R U
H26B H 0.0791 -0.0681 0.2661 0.027 Uiso 1 1 calc R U
H26C H 0.1445 -0.0960 0.2637 0.027 Uiso 1 1 calc R U
C27 C 0.19327(14) 0.12683(16) 0.16416(15) 0.0127(7) Uani 1 1 d . .
C28 C 0.24856(14) 0.08748(18) 0.15361(16) 0.0193(7) Uani 1 1 d . .
H28A H 0.2379 0.0401 0.1468 0.029 Uiso 1 1 calc R U
H28B H 0.2828 0.0926 0.1947 0.029 Uiso 1 1 calc R U
H28C H 0.2601 0.1047 0.1127 0.029 Uiso 1 1 calc R U
C29 C 0.14063(14) 0.12652(17) 0.09758(15) 0.0177(7) Uani 1 1 d . .
H29A H 0.1538 0.1487 0.0600 0.027 Uiso 1 1 calc R U
H29B H 0.1056 0.1503 0.1062 0.027 Uiso 1 1 calc R U
H29C H 0.1290 0.0804 0.0842 0.027 Uiso 1 1 calc R U
C30 C 0.21232(14) 0.20074(17) 0.17417(16) 0.0167(7) Uani 1 1 d . .
H30A H 0.2259 0.2161 0.1339 0.025 Uiso 1 1 calc R U
H30B H 0.2456 0.2055 0.2163 0.025 Uiso 1 1 calc R U
H30C H 0.1775 0.2276 0.1787 0.025 Uiso 1 1 calc R U
C31 C 0.11942(13) 0.14925(16) 0.38616(15) 0.0113(6) Uani 1 1 d . .
C32 C 0.06586(15) 0.19262(19) 0.34684(16) 0.0222(8) Uani 1 1 d . .
H32A H 0.0486 0.2166 0.3803 0.033 Uiso 1 1 calc R U
H32B H 0.0345 0.1641 0.3176 0.033 Uiso 1 1 calc R U
H32C H 0.0803 0.2248 0.3176 0.033 Uiso 1 1 calc R U
C33 C 0.16830(14) 0.19455(18) 0.43101(16) 0.0183(7) Uani 1 1 d . .
H33A H 0.2018 0.1672 0.4580 0.028 Uiso 1 1 calc R U
H33B H 0.1506 0.2205 0.4627 0.028 Uiso 1 1 calc R U
H33C H 0.1838 0.2250 0.4010 0.028 Uiso 1 1 calc R U
C34 C 0.09608(15) 0.10123(17) 0.43325(16) 0.0182(7) Uani 1 1 d . .
H34A H 0.1297 0.0732 0.4588 0.027 Uiso 1 1 calc R U
H34B H 0.0640 0.0729 0.4049 0.027 Uiso 1 1 calc R U
H34C H 0.0796 0.1268 0.4662 0.027 Uiso 1 1 calc R U
C35 C 0.34336(13) -0.12176(16) 0.33636(16) 0.0139(7) Uani 1 1 d . .
C36 C 0.35170(14) -0.13315(16) 0.40724(16) 0.0142(7) Uani 1 1 d . .
H36 H 0.3244 -0.1138 0.4308 0.017 Uiso 1 1 calc R U
C37 C 0.39956(14) -0.17253(18) 0.44381(17) 0.0196(7) Uani 1 1 d . .
H37 H 0.4048 -0.1801 0.4921 0.023 Uiso 1 1 calc R U
C38 C 0.43970(15) -0.20086(19) 0.40975(19) 0.0244(8) Uani 1 1 d . .
H38 H 0.4730 -0.2269 0.4349 0.029 Uiso 1 1 calc R U
C39 C 0.43114(15) -0.19102(18) 0.33926(18) 0.0222(8) Uani 1 1 d . .
H39 H 0.4582 -0.2110 0.3159 0.027 Uiso 1 1 calc R U
C40 C 0.38320(14) -0.15217(16) 0.30244(16) 0.0156(7) Uani 1 1 d . .
H40 H 0.3773 -0.1462 0.2538 0.019 Uiso 1 1 calc R U
C41 C 0.16410(13) -0.09966(16) 0.41994(15) 0.0123(6) Uani 1 1 d . .
C42 C 0.18389(15) -0.16162(18) 0.40221(16) 0.0193(7) Uani 1 1 d . .
H42 H 0.2254 -0.1680 0.4027 0.023 Uiso 1 1 calc R U
C43 C 0.14311(16) -0.21357(19) 0.38397(17) 0.0232(8) Uani 1 1 d . .
H43 H 0.1568 -0.2554 0.3715 0.028 Uiso 1 1 calc R U
C44 C 0.08231(16) -0.20570(19) 0.38358(17) 0.0235(8) Uani 1 1 d . .
H44 H 0.0545 -0.2418 0.3713 0.028 Uiso 1 1 calc R U
C45 C 0.06300(15) -0.14455(19) 0.40139(17) 0.0231(8) Uani 1 1 d . .
H45 H 0.0214 -0.1387 0.4008 0.028 Uiso 1 1 calc R U
C46 C 0.10298(14) -0.09134(18) 0.42018(16) 0.0170(7) Uani 1 1 d . .
H46 H 0.0890 -0.0498 0.4331 0.020 Uiso 1 1 calc R U
Se1 Se 0.27799(2) -0.06903(2) 0.28137(2) 0.01385(7) Uani 1 1 d . .
Se2 Se 0.22322(2) -0.03131(2) 0.45768(2) 0.01281(7) Uani 1 1 d . .
Th1 Th 0.25584(2) 0.04921(2) 0.35344(2) 0.00792(4) Uani 1 1 d . .

loop_
_atom_site_aniso_label
_atom_site_aniso_U_11
_atom_site_aniso_U_22
_atom_site_aniso_U_33
_atom_site_aniso_U_23
_atom_site_aniso_U_13
_atom_site_aniso_U_12
C1 0.0070(14) 0.0104(16) 0.0117(15) -0.0007(13) 0.0018(12) -0.0020(12)
C2 0.0068(14) 0.0136(16) 0.0096(14) 0.0002(13) 0.0018(11) -0.0010(12)
C3 0.0067(14) 0.0093(15) 0.0104(14) -0.0038(12) 0.0012(11) -0.0015(12)
C4 0.0071(14) 0.0115(16) 0.0123(15) -0.0002(13) 0.0015(12) -0.0008(12)
C5 0.0113(15) 0.0057(15) 0.0121(14) -0.0009(13) 0.0023(12) -0.0007(12)
C6 0.0077(14) 0.0124(16) 0.0149(15) -0.0031(13) 0.0058(12) -0.0010(12)
C7 0.0076(15) 0.0202(18) 0.0212(17) -0.0030(15) 0.0053(13) -0.0012(14)
C8 0.0104(15) 0.0105(16) 0.0194(16) -0.0035(14) 0.0045(12) 0.0005(13)
C9 0.0150(16) 0.0238(19) 0.0148(16) -0.0029(15) 0.0083(13) 0.0025(15)
C10 0.0122(15) 0.0086(16) 0.0141(15) 0.0000(13) 0.0044(12) -0.0024(13)
C11 0.0189(17) 0.0160(18) 0.0143(16) 0.0029(14) 0.0060(13) -0.0006(14)
C12 0.0198(17) 0.0100(16) 0.0178(16) 0.0010(14) 0.0023(13) -0.0014(14)
C13 0.0159(16) 0.0135(17) 0.0198(17) 0.0002(14) 0.0058(13) -0.0041(14)
C14 0.0121(15) 0.0114(16) 0.0114(15) 0.0005(13) 0.0022(12) 0.0008(13)
C15 0.0167(16) 0.0215(19) 0.0108(15) -0.0003(14) 0.0067(13) 0.0011(14)
C16 0.0176(17) 0.0220(19) 0.0121(15) -0.0019(14) 0.0029(13) -0.0018(15)
C17 0.0143(16) 0.0186(18) 0.0135(16) 0.0040(14) 0.0021(13) 0.0005(14)
C18 0.0076(14) 0.0106(16) 0.0110(14) -0.0016(13) -0.0043(11) 0.0036(12)
C19 0.0092(15) 0.0081(15) 0.0124(15) -0.0015(13) -0.0002(12) 0.0007(12)
C20 0.0098(15) 0.0098(15) 0.0094(14) -0.0013(12) -0.0008(11) 0.0042(12)
C21 0.0101(15) 0.0120(16) 0.0095(14) -0.0022(13) 0.0015(12) 0.0025(13)
C22 0.0070(14) 0.0107(16) 0.0137(15) 0.0019(13) 0.0009(11) 0.0008(13)
C23 0.0105(15) 0.0126(17) 0.0107(15) -0.0030(13) -0.0025(12) -0.0011(13)
C24 0.0214(17) 0.0112(17) 0.0157(16) -0.0045(14) -0.0002(13) -0.0003(14)
C25 0.0136(17) 0.0186(18) 0.0191(17) -0.0019(15) -0.0040(13) -0.0016(14)
C26 0.0228(18) 0.0123(17) 0.0178(17) -0.0027(14) 0.0038(14) -0.0026(14)
C27 0.0145(16) 0.0141(17) 0.0098(14) 0.0003(13) 0.0038(12) 0.0007(13)
C28 0.0193(18) 0.0225(19) 0.0184(17) 0.0005(15) 0.0091(14) 0.0038(15)
C29 0.0232(18) 0.0171(18) 0.0107(15) 0.0030(14) 0.0004(13) 0.0042(15)
C30 0.0175(17) 0.0181(18) 0.0151(16) 0.0028(14) 0.0054(13) 0.0020(14)
C31 0.0109(15) 0.0110(16) 0.0125(15) -0.0019(13) 0.0038(12) 0.0039(13)
C32 0.0208(18) 0.029(2) 0.0158(16) -0.0024(16) 0.0029(14) 0.0128(16)
C33 0.0185(17) 0.0214(19) 0.0162(16) -0.0077(15) 0.0066(14) 0.0003(15)
C34 0.0215(18) 0.0180(18) 0.0191(17) -0.0038(15) 0.0126(14) 0.0003(15)
C35 0.0093(15) 0.0107(16) 0.0207(16) -0.0024(14) 0.0020(13) -0.0037(13)
C36 0.0120(15) 0.0123(17) 0.0185(16) 0.0003(14) 0.0043(13) -0.0005(13)
C37 0.0168(17) 0.0206(19) 0.0188(17) 0.0011(15) -0.0001(14) 0.0011(15)
C38 0.0153(18) 0.020(2) 0.035(2) 0.0007(17) 0.0012(15) 0.0039(15)
C39 0.0153(17) 0.0216(19) 0.0307(19) -0.0069(17) 0.0080(15) 0.0024(15)
C40 0.0175(17) 0.0128(17) 0.0179(16) -0.0026(14) 0.0074(13) -0.0008(14)
C41 0.0117(15) 0.0146(17) 0.0103(14) 0.0028(13) 0.0024(12) -0.0052(13)
C42 0.0186(17) 0.025(2) 0.0153(16) 0.0013(15) 0.0053(14) -0.0017(15)
C43 0.030(2) 0.0190(19) 0.0218(18) -0.0056(16) 0.0093(15) -0.0034(16)
C44 0.0220(19) 0.022(2) 0.0242(18) -0.0021(16) 0.0025(15) -0.0107(16)
C45 0.0115(16) 0.026(2) 0.0300(19) 0.0076(17) 0.0018(14) -0.0024(15)
C46 0.0137(16) 0.0198(18) 0.0165(16) 0.0056(15) 0.0021(13) 0.0005(14)
Se1 0.01575(16) 0.01247(16) 0.01251(15) -0.00221(13) 0.00209(12) 0.00340(13)
Se2 0.01220(15) 0.01471(16) 0.01106(15) 0.00076(13) 0.00213(12) -0.00322(13)
Th1 0.00706(6) 0.00802(6) 0.00847(6) -0.00060(5) 0.00161(4) 0.00015(4)

loop_
_atom_type_symbol
_atom_type_description
_atom_type_scat_dispersion_real
_atom_type_scat_dispersion_imag
_atom_type_scat_source
C C 0.0033 0.0016 'International Tables Vol C Tables 4.2.6.8 and 6.1.1.4'
H H 0.0000 0.0000 'International Tables Vol C Tables 4.2.6.8 and 6.1.1.4'
Se Se -0.0929 2.2259 'International Tables Vol C Tables 4.2.6.8 and 6.1.1.4'
Th Th -7.2400 8.8979 'International Tables Vol C Tables 4.2.6.8 and 6.1.1.4'

loop_
_geom_angle_atom_site_label_1
_geom_angle_atom_site_label_2
_geom_angle_atom_site_label_3
_geom_angle
C5 C1 C2 106.4(2)
C5 C1 C6 119.7(3)
C2 C1 C6 132.8(3)
C5 C1 Th1 71.16(16)
C2 C1 Th1 74.69(16)
C6 C1 Th1 127.76(19)
C3 C2 C1 105.9(3)
C3 C2 C10 118.2(3)
C1 C2 C10 132.4(3)
C3 C2 Th1 71.29(16)
C1 C2 Th1 76.75(17)
C10 C2 Th1 132.43(19)
C4 C3 C2 111.2(3)
C4 C3 Th1 76.99(18)
C2 C3 Th1 79.93(17)
C4 C3 H3 124.4
C2 C3 H3 124.4
Th1 C3 H3 110.7
C3 C4 C5 105.7(2)
C3 C4 C14 124.5(3)
C5 C4 C14 125.0(3)
C3 C4 Th1 74.28(16)
C5 C4 Th1 75.06(17)
C14 C4 Th1 135.31(19)
C4 C5 C1 110.6(3)
C4 C5 Th1 76.13(17)
C1 C5 Th1 80.29(17)
C4 C5 H5 124.7
C1 C5 H5 124.7
Th1 C5 H5 111.0
C9 C6 C8 106.8(3)
C9 C6 C7 110.4(2)
C8 C6 C7 104.9(2)
C9 C6 C1 114.1(2)
C8 C6 C1 110.3(2)
C7 C6 C1 109.9(2)
C6 C7 H7A 109.5
C6 C7 H7B 109.5
H7A C7 H7B 109.5
C6 C7 H7C 109.5
H7A C7 H7C 109.5
H7B C7 H7C 109.5
C6 C8 H8A 109.5
C6 C8 H8B 109.5
H8A C8 H8B 109.5
C6 C8 H8C 109.5
H8A C8 H8C 109.5
H8B C8 H8C 109.5
C6 C9 H9A 109.5
C6 C9 H9B 109.5
H9A C9 H9B 109.5
C6 C9 H9C 109.5
H9A C9 H9C 109.5
H9B C9 H9C 109.5
C2 C10 C11 116.3(3)
C2 C10 C13 107.4(2)
C11 C10 C13 109.2(2)
C2 C10 C12 110.8(2)
C11 C10 C12 106.9(2)
C13 C10 C12 105.8(3)
C10 C11 H11A 109.5
C10 C11 H11B 109.5
H11A C11 H11B 109.5
C10 C11 H11C 109.5
H11A C11 H11C 109.5
H11B C11 H11C 109.5
C10 C12 H12A 109.5
C10 C12 H12B 109.5
H12A C12 H12B 109.5
C10 C12 H12C 109.5
H12A C12 H12C 109.5
H12B C12 H12C 109.5
C10 C13 H13A 109.5
C10 C13 H13B 109.5
H13A C13 H13B 109.5
C10 C13 H13C 109.5
H13A C13 H13C 109.5
H13B C13 H13C 109.5
C17 C14 C15 111.5(3)
C17 C14 C4 112.1(3)
C15 C14 C4 112.9(2)
C17 C14 C16 107.7(3)
C15 C14 C16 108.3(3)
C4 C14 C16 103.8(2)
C14 C15 H15A 109.5
C14 C15 H15B 109.5
H15A C15 H15B 109.5
C14 C15 H15C 109.5
H15A C15 H15C 109.5
H15B C15 H15C 109.5
C14 C16 H16A 109.5
C14 C16 H16B 109.5
H16A C16 H16B 109.5
C14 C16 H16C 109.5
H16A C16 H16C 109.5
H16B C16 H16C 109.5
C14 C17 H17A 109.5
C14 C17 H17B 109.5
H17A C17 H17B 109.5
C14 C17 H17C 109.5
H17A C17 H17C 109.5
H17B C17 H17C 109.5
C22 C18 C19 105.9(3)
C22 C18 C23 118.3(3)
C19 C18 C23 132.5(3)
C22 C18 Th1 70.72(16)
C19 C18 Th1 75.31(16)
C23 C18 Th1 133.66(19)
C20 C19 C18 106.4(3)
C20 C19 C27 120.7(3)
C18 C19 C27 132.5(3)
C20 C19 Th1 70.58(16)
C18 C19 Th1 75.97(16)
C27 C19 Th1 123.82(18)
C21 C20 C19 110.6(3)
C21 C20 Th1 75.18(17)
C19 C20 Th1 80.50(17)
C21 C20 H20 124.7
C19 C20 H20 124.7
Th1 C20 H20 111.7
C22 C21 C20 106.3(3)
C22 C21 C31 127.6(3)
C20 C21 C31 124.4(3)
C22 C21 Th1 76.16(17)
C20 C21 Th1 75.56(17)
C31 C21 Th1 125.65(19)
C21 C22 C18 110.7(3)
C21 C22 Th1 74.81(17)
C18 C22 Th1 80.30(16)
C21 C22 H22 124.6
C18 C22 H22 124.6
Th1 C22 H22 112.3
C24 C23 C25 109.6(2)
C24 C23 C18 117.0(3)
C25 C23 C18 105.6(3)
C24 C23 C26 106.4(3)
C25 C23 C26 106.9(3)
C18 C23 C26 110.9(2)
C23 C24 H24A 109.5
C23 C24 H24B 109.5
H24A C24 H24B 109.5
C23 C24 H24C 109.5
H24A C24 H24C 109.5
H24B C24 H24C 109.5
C23 C25 H25A 109.5
C23 C25 H25B 109.5
H25A C25 H25B 109.5
C23 C25 H25C 109.5
H25A C25 H25C 109.5
H25B C25 H25C 109.5
C23 C26 H26A 109.5
C23 C26 H26B 109.5
H26A C26 H26B 109.5
C23 C26 H26C 109.5
H26A C26 H26C 109.5
H26B C26 H26C 109.5
C30 C27 C29 104.2(3)
C30 C27 C28 107.3(3)
C29 C27 C28 111.2(2)
C30 C27 C19 110.7(2)
C29 C27 C19 111.7(2)
C28 C27 C19 111.5(3)
C27 C28 H28A 109.5
C27 C28 H28B 109.5
H28A C28 H28B 109.5
C27 C28 H28C 109.5
H28A C28 H28C 109.5
H28B C28 H28C 109.5
C27 C29 H29A 109.5
C27 C29 H29B 109.5
H29A C29 H29B 109.5
C27 C29 H29C 109.5
H29A C29 H29C 109.5
H29B C29 H29C 109.5
C27 C30 H30A 109.5
C27 C30 H30B 109.5
H30A C30 H30B 109.5
C27 C30 H30C 109.5
H30A C30 H30C 109.5
H30B C30 H30C 109.5
C34 C31 C33 109.2(3)
C34 C31 C21 112.3(3)
C33 C31 C21 111.4(2)
C34 C31 C32 108.3(3)
C33 C31 C32 108.9(3)
C21 C31 C32 106.6(2)
C31 C32 H32A 109.5
C31 C32 H32B 109.5
H32A C32 H32B 109.5
C31 C32 H32C 109.5
H32A C32 H32C 109.5
H32B C32 H32C 109.5
C31 C33 H33A 109.5
C31 C33 H33B 109.5
H33A C33 H33B 109.5
C31 C33 H33C 109.5
H33A C33 H33C 109.5
H33B C33 H33C 109.5
C31 C34 H34A 109.5
C31 C34 H34B 109.5
H34A C34 H34B 109.5
C31 C34 H34C 109.5
H34A C34 H34C 109.5
H34B C34 H34C 109.5
C36 C35 C40 118.7(3)
C36 C35 Se1 123.5(2)
C40 C35 Se1 117.8(2)
C37 C36 C35 120.6(3)
C37 C36 H36 119.7
C35 C36 H36 119.7
C38 C37 C36 120.0(3)
C38 C37 H37 120.0
C36 C37 H37 120.0
C39 C38 C37 119.9(3)
C39 C38 H38 120.1
C37 C38 H38 120.1
C38 C39 C40 120.3(3)
C38 C39 H39 119.8
C40 C39 H39 119.8
C39 C40 C35 120.5(3)
C39 C40 H40 119.8
C35 C40 H40 119.8
C42 C41 C46 119.4(3)
C42 C41 Se2 119.5(2)
C46 C41 Se2 120.4(3)
C43 C42 C41 120.0(3)
C43 C42 H42 120.0
C41 C42 H42 120.0
C42 C43 C44 121.1(3)
C42 C43 H43 119.5
C44 C43 H43 119.5
C45 C44 C43 118.8(3)
C45 C44 H44 120.6
C43 C44 H44 120.6
C44 C45 C46 121.5(3)
C44 C45 H45 119.3
C46 C45 H45 119.3
C45 C46 C41 119.3(3)
C45 C46 H46 120.4
C41 C46 H46 120.4
C35 Se1 Th1 112.12(9)
C41 Se2 Th1 113.56(9)
C21 Th1 C20 29.26(8)
C21 Th1 C22 29.03(9)
C20 Th1 C22 47.39(9)
C21 Th1 C3 98.24(9)
C20 Th1 C3 93.69(9)
C22 Th1 C3 126.25(9)
C21 Th1 C5 143.10(8)
C20 Th1 C5 138.26(9)
C22 Th1 C5 161.76(8)
C3 Th1 C5 46.87(9)
C21 Th1 C4 114.91(9)
C20 Th1 C4 119.97(9)
C22 Th1 C4 135.44(8)
C3 Th1 C4 28.73(8)
C5 Th1 C4 28.80(8)
C21 Th1 Se2 88.64(6)
C20 Th1 Se2 117.90(6)
C22 Th1 Se2 78.92(6)
C3 Th1 Se2 96.82(6)
C5 Th1 Se2 85.10(6)
C4 Th1 Se2 74.46(6)
C21 Th1 Se1 124.37(6)
C20 Th1 Se1 119.92(6)
C22 Th1 Se1 96.78(6)
C3 Th1 Se1 136.97(6)
C5 Th1 Se1 92.06(6)
C4 Th1 Se1 118.25(6)
Se2 Th1 Se1 90.458(19)
C21 Th1 C19 48.24(8)
C20 Th1 C19 28.92(8)
C22 Th1 C19 47.48(8)
C3 Th1 C19 116.93(9)
C5 Th1 C19 148.54(8)
C4 Th1 C19 145.53(9)
Se2 Th1 C19 126.16(6)
Se1 Th1 C19 91.16(6)
C21 Th1 C18 48.20(8)
C20 Th1 C18 47.49(9)
C22 Th1 C18 28.98(8)
C3 Th1 C18 141.14(9)
C5 Th1 C18 168.11(8)
C4 Th1 C18 163.00(8)
Se2 Th1 C18 100.56(6)
Se1 Th1 C18 77.55(6)
C19 Th1 C18 28.72(8)
C21 Th1 C2 109.95(9)
C20 Th1 C2 92.19(9)
C22 Th1 C2 137.95(9)
C3 Th1 C2 28.78(8)
C5 Th1 C2 47.19(8)
C4 Th1 C2 47.79(8)
Se2 Th1 C2 122.13(6)
Se1 Th1 C2 117.02(6)
C19 Th1 C2 104.43(8)
C18 Th1 C2 133.14(9)
C21 Th1 C1 138.49(9)
C20 Th1 C1 117.62(9)
C22 Th1 C1 165.00(9)
C3 Th1 C1 46.93(8)
C5 Th1 C1 28.54(8)
C4 Th1 C1 47.50(8)
Se2 Th1 C1 113.64(6)
Se1 Th1 C1 91.46(6)
C19 Th1 C1 120.10(8)
C18 Th1 C1 144.21(8)
C2 Th1 C1 28.56(8)

loop_
_geom_bond_atom_site_label_1
_geom_bond_atom_site_label_2
_geom_bond_distance
C1 C5 1.433(4)
C1 C2 1.452(4)
C1 C6 1.550(4)
C1 Th1 2.956(3)
C2 C3 1.433(4)
C2 C10 1.539(4)
C2 Th1 2.929(3)
C3 C4 1.407(4)
C3 Th1 2.818(3)
C3 H3 0.9500
C4 C5 1.415(4)
C4 C14 1.541(4)
C4 Th1 2.852(3)
C5 Th1 2.838(3)
C5 H5 0.9500
C6 C9 1.529(4)
C6 C8 1.538(4)
C6 C7 1.541(4)
C7 H7A 0.9800
C7 H7B 0.9800
C7 H7C 0.9800
C8 H8A 0.9800
C8 H8B 0.9800
C8 H8C 0.9800
C9 H9A 0.9800
C9 H9B 0.9800
C9 H9C 0.9800
C10 C11 1.540(4)
C10 C13 1.545(4)
C10 C12 1.552(4)
C11 H11A 0.9800
C11 H11B 0.9800
C11 H11C 0.9800
C12 H12A 0.9800
C12 H12B 0.9800
C12 H12C 0.9800
C13 H13A 0.9800
C13 H13B 0.9800
C13 H13C 0.9800
C14 C17 1.524(4)
C14 C15 1.536(4)
C14 C16 1.550(4)
C15 H15A 0.9800
C15 H15B 0.9800
C15 H15C 0.9800
C16 H16A 0.9800
C16 H16B 0.9800
C16 H16C 0.9800
C17 H17A 0.9800
C17 H17B 0.9800
C17 H17C 0.9800
C18 C22 1.438(4)
C18 C19 1.449(4)
C18 C23 1.546(4)
C18 Th1 2.926(3)
C19 C20 1.430(4)
C19 C27 1.543(4)
C19 Th1 2.918(3)
C20 C21 1.408(4)
C20 Th1 2.790(3)
C20 H20 0.9500
C21 C22 1.401(4)
C21 C31 1.533(4)
C21 Th1 2.785(3)
C22 Th1 2.802(3)
C22 H22 0.9500
C23 C24 1.533(4)
C23 C25 1.544(4)
C23 C26 1.547(4)
C24 H24A 0.9800
C24 H24B 0.9800
C24 H24C 0.9800
C25 H25A 0.9800
C25 H25B 0.9800
C25 H25C 0.9800
C26 H26A 0.9800
C26 H26B 0.9800
C26 H26C 0.9800
C27 C30 1.542(4)
C27 C29 1.542(4)
C27 C28 1.543(4)
C28 H28A 0.9800
C28 H28B 0.9800
C28 H28C 0.9800
C29 H29A 0.9800
C29 H29B 0.9800
C29 H29C 0.9800
C30 H30A 0.9800
C30 H30B 0.9800
C30 H30C 0.9800
C31 C34 1.529(4)
C31 C33 1.532(4)
C31 C32 1.537(4)
C32 H32A 0.9800
C32 H32B 0.9800
C32 H32C 0.9800
C33 H33A 0.9800
C33 H33B 0.9800
C33 H33C 0.9800
C34 H34A 0.9800
C34 H34B 0.9800
C34 H34C 0.9800
C35 C36 1.394(4)
C35 C40 1.400(4)
C35 Se1 1.921(3)
C36 C37 1.390(4)
C36 H36 0.9500
C37 C38 1.389(5)
C37 H37 0.9500
C38 C39 1.381(5)
C38 H38 0.9500
C39 C40 1.386(5)
C39 H39 0.9500
C40 H40 0.9500
C41 C42 1.396(5)
C41 C46 1.400(4)
C41 Se2 1.931(3)
C42 C43 1.379(5)
C42 H42 0.9500
C43 C44 1.389(5)
C43 H43 0.9500
C44 C45 1.378(5)
C44 H44 0.9500
C45 C46 1.389(5)
C45 H45 0.9500
C46 H46 0.9500
Se1 Th1 2.8799(6)
Se2 Th1 2.8714(6)
